data_2014116
loop_
_publ_author_name
'Calmuschi, Beatrice'
'Jonas, Alexander Erik'
'Englert, Ulli'

_publ_section_title
;Diacetato-\k^2^<i>O</i>-bis[(<i>S</i>)-1-(4-fluorophenyl)ethylamine-\k<i>N</i>]palladium(II)
 and
 di-\m-acetato-\k^4^<i>O</i>:<i>O</i>'-bis{[(<i>S</i>)-2-(1-aminoethyl)-5-fluorophenyl-\k^2^<i>C</i>^1^,<i>N</i>]palladium(II)}
 benzene hemisolvate
;
_journal_issue 7
_journal_name_full 'Acta Crystallographica Section C'
_journal_page_first m320
_journal_page_last m323
_journal_paper_doi 10.1107/S0108270104010856
_journal_volume 60
_journal_year 2004
_chemical_formula_iupac '[Pd2 (C2 H3 O2)2 (C8 H9 F1 N1)2] , 0.5C6 H6'
_chemical_formula_moiety 'C20 H24 F2 N2 O4 Pd2 , 0.5C6 H6'
_chemical_formula_sum 'C23 H27 F2 N2 O4 Pd2'
_chemical_formula_weight 646.27
_chemical_name_systematic
;
di-\m-acetato-\k^4^O:O'-bis{[(S)-1-(1-aminoethyl)-4-fluorophenyl-
k^2^C^2^,N]palladium(II)} benzene hemisolvate
;
_space_group_IT_number 5
_symmetry_cell_setting monoclinic
_symmetry_space_group_name_Hall 'C 2y'
_symmetry_space_group_name_H-M 'C 1 2 1'
_atom_sites_solution_hydrogens geom
_atom_sites_solution_primary direct
_atom_sites_solution_secondary difmap
_audit_creation_method SHELXL97
_cell_angle_alpha 90.00
_cell_angle_beta 109.131(4)
_cell_angle_gamma 90.00
_cell_formula_units_Z 4
_cell_length_a 22.504(5)
_cell_length_b 9.1632(19)
_cell_length_c 12.279(3)
_cell_measurement_reflns_used 8096
_cell_measurement_temperature 110(2)
_cell_measurement_theta_max 28.35
_cell_measurement_theta_min 1.92
_cell_volume 2392.2(9)
_computing_cell_refinement SMART
_computing_data_collection 'SMART (Bruker, 2001)'
_computing_data_reduction SMART
_computing_molecular_graphics 'PLATON (Spek, 1990)'
_computing_publication_material 'Please provide missing details'
_computing_structure_refinement 'SHELXL97 (Sheldrick, 1997)'
_computing_structure_solution 'SHELXS97 (Sheldrick, 1990)'
_diffrn_ambient_temperature 110(2)
_diffrn_measured_fraction_theta_full 0.994
_diffrn_measured_fraction_theta_max 0.994
_diffrn_measurement_device_type 'Make Model CCD area-detector'
_diffrn_measurement_method '\f and \w'
_diffrn_radiation_monochromator graphite
_diffrn_radiation_source 'fine-focus sealed tube'
_diffrn_radiation_type MoK\a
_diffrn_radiation_wavelength 0.71073
_diffrn_reflns_av_R_equivalents 0.0383
_diffrn_reflns_av_sigmaI/netI 0.0603
_diffrn_reflns_limit_h_max 30
_diffrn_reflns_limit_h_min -30
_diffrn_reflns_limit_k_max 12
_diffrn_reflns_limit_k_min -11
_diffrn_reflns_limit_l_max 14
_diffrn_reflns_limit_l_min -16
_diffrn_reflns_number 12301
_diffrn_reflns_theta_full 28.33
_diffrn_reflns_theta_max 28.33
_diffrn_reflns_theta_min 1.76
_diffrn_standards_number 0
_exptl_absorpt_coefficient_mu 1.551
_exptl_absorpt_correction_T_max 0.9550
_exptl_absorpt_correction_T_min 0.4369
_exptl_absorpt_correction_type empirical
_exptl_absorpt_process_details '(SADABS; Sheldrick, 1996)'
_exptl_crystal_colour yellow
_exptl_crystal_density_diffrn 1.794
_exptl_crystal_density_meas ?
_exptl_crystal_density_method 'not measured'
_exptl_crystal_description rod
_exptl_crystal_F_000 1284
_exptl_crystal_size_max 0.64
_exptl_crystal_size_mid 0.10
_exptl_crystal_size_min 0.03
_refine_diff_density_max 0.882
_refine_diff_density_min -0.802
_refine_ls_abs_structure_details 'Flack (1983), with 2732 Fridel pairs'
_refine_ls_abs_structure_Flack -0.09(3)
_refine_ls_extinction_method none
_refine_ls_goodness_of_fit_ref 1.009
_refine_ls_hydrogen_treatment constr
_refine_ls_matrix_type full
_refine_ls_number_parameters 303
_refine_ls_number_reflns 5876
_refine_ls_number_restraints 1
_refine_ls_restrained_S_all 1.009
_refine_ls_R_factor_all 0.0420
_refine_ls_R_factor_gt 0.0359
_refine_ls_shift/su_max 0.002
_refine_ls_shift/su_mean 0.000
_refine_ls_structure_factor_coef Fsqd
_refine_ls_weighting_details 'calc w = 1/[\s^2^(Fo^2^)+(0.0282P)^2^] where P=(Fo^2^+2Fc^2^)/3'
_refine_ls_weighting_scheme calc
_refine_ls_wR_factor_gt 0.0685
_refine_ls_wR_factor_ref 0.0704
_reflns_number_gt 5354
_reflns_number_total 5876
_reflns_threshold_expression I>2\s(I)
_cod_data_source_file dn1048.cif
_cod_data_source_block II
_cod_depositor_comments
;
The following automatic conversions were performed:

'_exptl_crystal_density_meas' value 'not measured' was changed to '?'
- the value is perceived as not measured.

Automatic conversion script
Id: cif_fix_values 3008 2015-01-20 13:52:24Z robertas 
;
_cod_original_sg_symbol_H-M 'C 2'
_cod_database_code 2014116
_cod_database_fobs_code 2014116

loop_
_symmetry_equiv_pos_as_xyz
'x, y, z'
'-x, y, -z'
'x+1/2, y+1/2, z'
'-x+1/2, y+1/2, -z'

loop_
_atom_site_label
_atom_site_fract_x
_atom_site_fract_y
_atom_site_fract_z
_atom_site_U_iso_or_equiv
_atom_site_adp_type
_atom_site_calc_flag
_atom_site_refinement_flags
_atom_site_occupancy
_atom_site_disorder_assembly
_atom_site_disorder_group
_atom_site_type_symbol
Pd1 0.802745(14) 0.49553(4) 0.96888(3) 0.01569(8) Uani d . 1 . . Pd
Pd2 0.926332(14) 0.57378(3) 0.96899(3) 0.01476(8) Uani d . 1 . . Pd
O11 0.84187(13) 0.5838(4) 1.1387(2) 0.0199(6) Uani d . 1 . . O
O21 0.92259(14) 0.6997(4) 1.1068(3) 0.0194(7) Uani d . 1 . . O
O22 0.94070(13) 0.3776(4) 1.0736(3) 0.0181(7) Uani d . 1 . . O
O12 0.84135(14) 0.2947(3) 1.0289(3) 0.0190(7) Uani d . 1 . . O
F1 0.75675(14) 0.1274(3) 0.6132(2) 0.0345(7) Uani d . 1 . . F
F2 0.91083(14) 1.1354(3) 0.8504(3) 0.0333(8) Uani d . 1 . . F
N2 0.92915(17) 0.4592(4) 0.8281(3) 0.0177(8) Uani d . 1 . . N
H2A 0.9655 0.3989 0.8504 0.023 Uiso calc R 1 . . H
H2B 0.8935 0.3970 0.8037 0.023 Uiso calc R 1 . . H
N1 0.76473(17) 0.6888(4) 0.9021(3) 0.0200(8) Uani d . 1 . . N
H1A 0.7399 0.7240 0.9460 0.026 Uiso calc R 1 . . H
H1B 0.7978 0.7567 0.9106 0.026 Uiso calc R 1 . . H
C108 0.7653(2) 0.4295(6) 0.8086(4) 0.0205(10) Uani d . 1 . . C
C208 0.92068(19) 0.7396(5) 0.8673(4) 0.0159(9) Uani d . 1 . . C
C206 0.91397(19) 0.9933(6) 0.8188(4) 0.0231(10) Uani d . 1 . . C
C104 0.71066(19) 0.5051(7) 0.6127(4) 0.0262(10) Uani d . 1 . . C
H104 0.6891 0.5808 0.5575 0.034 Uiso calc R 1 . . H
C202 0.93027(19) 0.5505(5) 0.7278(4) 0.0169(9) Uani d . 1 . . C
H202 0.9714 0.5385 0.7175 0.022 Uiso calc R 1 . . H
C201 0.8796(2) 0.4982(6) 0.6186(4) 0.0280(10) Uani d . 1 . . C
H20A 0.8385 0.5026 0.6296 0.036 Uiso calc R 1 . . H
H20B 0.8885 0.3973 0.6022 0.036 Uiso calc R 1 . . H
H20C 0.8794 0.5609 0.5538 0.036 Uiso calc R 1 . . H
C207 0.9157(2) 0.8863(5) 0.8967(4) 0.0208(10) Uani d . 1 . . C
H207 0.9134 0.9114 0.9728 0.027 Uiso calc R 1 . . H
C110 0.9006(2) 0.2808(5) 1.0737(4) 0.0179(9) Uani d . 1 . . C
C109 0.9257(2) 0.1395(6) 1.1328(4) 0.0235(10) Uani d . 1 . . C
H10A 0.9464 0.1572 1.2153 0.031 Uiso calc R 1 . . H
H10B 0.9561 0.0983 1.0996 0.031 Uiso calc R 1 . . H
H10C 0.8909 0.0707 1.1221 0.031 Uiso calc R 1 . . H
C209 0.9022(2) 0.7483(6) 1.2806(4) 0.0269(12) Uani d . 1 . . C
H20D 0.8674 0.8138 1.2781 0.035 Uiso calc R 1 . . H
H20E 0.9410 0.8051 1.2959 0.035 Uiso calc R 1 . . H
H20F 0.9076 0.6761 1.3420 0.035 Uiso calc R 1 . . H
C210 0.8877(2) 0.6706(5) 1.1659(4) 0.0188(9) Uani d . 1 . . C
C107 0.7726(2) 0.2917(5) 0.7699(4) 0.0193(10) Uani d . 1 . . C
H107 0.7942 0.2150 0.8240 0.025 Uiso calc R 1 . . H
C102 0.7245(2) 0.6845(5) 0.7774(4) 0.0226(10) Uani d . 1 . . C
H102 0.6806 0.6904 0.7748 0.029 Uiso calc R 1 . . H
C103 0.73326(19) 0.5379(5) 0.7297(4) 0.0184(10) Uani d . 1 . . C
C203 0.92310(19) 0.7083(5) 0.7565(4) 0.0188(10) Uani d . 1 . . C
C101 0.7371(3) 0.8170(6) 0.7133(5) 0.0325(13) Uani d . 1 . . C
H10D 0.7809 0.8153 0.7149 0.042 Uiso calc R 1 . . H
H10E 0.7295 0.9063 0.7507 0.042 Uiso calc R 1 . . H
H10F 0.7090 0.8147 0.6332 0.042 Uiso calc R 1 . . H
C105 0.7182(2) 0.3665(6) 0.5724(5) 0.0284(12) Uani d . 1 . . C
H105 0.7023 0.3434 0.4900 0.037 Uiso calc R 1 . . H
C205 0.9163(2) 0.9668(5) 0.7092(4) 0.0262(11) Uani d . 1 . . C
H205 0.9153 1.0467 0.6556 0.034 Uiso calc R 1 . . H
C106 0.7484(2) 0.2639(6) 0.6520(5) 0.0266(11) Uani d . 1 . . C
C204 0.9202(2) 0.8215(5) 0.6784(4) 0.0229(11) Uani d . 1 . . C
H204 0.9208 0.7983 0.6009 0.030 Uiso calc R 1 . . H
C1 0.5000 0.8842(11) 0.5000 0.042(2) Uani d S 1 . . C
H1 0.5000 0.9912 0.5000 0.055 Uiso calc SR 1 . . H
C3 0.5522(2) 0.6557(8) 0.5667(5) 0.0424(16) Uani d . 1 . . C
H3 0.5896 0.6020 0.6131 0.055 Uiso calc R 1 . . H
C2 0.5518(3) 0.8086(8) 0.5681(5) 0.0466(17) Uani d . 1 . . C
H2 0.5885 0.8620 0.6176 0.061 Uiso calc R 1 . . H
C4 0.5000 0.5816(11) 0.5000 0.0386(18) Uani d S 1 . . C
H4 0.5000 0.4746 0.5000 0.050 Uiso calc SR 1 . . H

loop_
_atom_site_aniso_label
_atom_site_aniso_U_11
_atom_site_aniso_U_22
_atom_site_aniso_U_33
_atom_site_aniso_U_12
_atom_site_aniso_U_13
_atom_site_aniso_U_23
Pd1 0.01406(14) 0.01669(17) 0.01679(17) -0.00081(14) 0.00571(12) -0.00112(15)
Pd2 0.01459(14) 0.01257(16) 0.01806(17) 0.00014(14) 0.00661(12) 0.00017(15)
O11 0.0215(14) 0.0223(17) 0.0166(15) 0.0001(15) 0.0073(12) -0.0043(15)
O21 0.0217(16) 0.0198(18) 0.0187(17) -0.0029(14) 0.0096(14) -0.0048(14)
O22 0.0164(15) 0.0184(18) 0.0179(17) 0.0008(13) 0.0035(13) 0.0039(14)
O12 0.0189(15) 0.0188(17) 0.0190(17) -0.0029(13) 0.0057(13) 0.0016(14)
F1 0.0471(18) 0.0259(16) 0.0298(16) -0.0044(14) 0.0116(14) -0.0110(14)
F2 0.0414(17) 0.0141(15) 0.0440(19) 0.0034(13) 0.0137(15) 0.0028(15)
N2 0.0183(18) 0.015(2) 0.019(2) 0.0000(14) 0.0049(16) -0.0001(15)
N1 0.0206(18) 0.019(2) 0.023(2) 0.0034(16) 0.0107(17) -0.0015(17)
C108 0.015(2) 0.021(2) 0.025(3) -0.0045(19) 0.0061(19) 0.000(2)
C208 0.0123(19) 0.014(2) 0.020(2) -0.0009(17) 0.0028(17) 0.0046(19)
C206 0.0178(19) 0.012(2) 0.037(3) 0.001(2) 0.0056(19) 0.001(3)
C104 0.019(2) 0.038(3) 0.022(2) 0.003(2) 0.0059(18) 0.006(3)
C202 0.0149(18) 0.018(2) 0.020(2) 0.0011(16) 0.0080(16) -0.0013(18)
C201 0.034(2) 0.026(3) 0.022(2) -0.004(3) 0.0070(19) -0.003(3)
C207 0.018(2) 0.021(3) 0.022(3) 0.0004(19) 0.006(2) -0.003(2)
C110 0.022(2) 0.017(2) 0.014(2) -0.0029(19) 0.0066(18) -0.003(2)
C109 0.026(2) 0.020(2) 0.023(2) 0.002(2) 0.006(2) 0.003(2)
C209 0.027(3) 0.032(3) 0.020(3) -0.005(2) 0.006(2) -0.010(2)
C210 0.017(2) 0.021(2) 0.016(2) 0.0029(18) 0.0030(18) 0.0014(19)
C107 0.016(2) 0.021(3) 0.021(2) -0.0017(18) 0.0056(19) 0.003(2)
C102 0.020(2) 0.024(3) 0.025(3) 0.002(2) 0.008(2) 0.004(2)
C103 0.0148(19) 0.021(3) 0.022(2) -0.0033(16) 0.0087(18) 0.0012(18)
C203 0.0105(18) 0.022(2) 0.022(3) -0.0019(17) 0.0024(18) 0.001(2)
C101 0.034(3) 0.031(3) 0.031(3) 0.001(2) 0.009(3) 0.005(3)
C105 0.023(2) 0.040(3) 0.023(3) 0.000(2) 0.008(2) -0.004(2)
C205 0.024(2) 0.023(3) 0.028(3) 0.0009(19) 0.003(2) 0.007(2)
C106 0.024(2) 0.026(3) 0.030(3) -0.006(2) 0.010(2) -0.010(2)
C204 0.020(2) 0.022(3) 0.023(3) -0.0003(19) 0.002(2) 0.005(2)
C1 0.032(4) 0.063(6) 0.032(5) 0.000 0.011(4) 0.000
C3 0.027(3) 0.075(5) 0.026(3) 0.011(3) 0.009(2) 0.010(3)
C2 0.031(3) 0.070(5) 0.036(3) -0.008(3) 0.007(3) 0.001(3)
C4 0.043(4) 0.049(5) 0.029(4) 0.000 0.019(3) 0.000

loop_
_atom_type_symbol
_atom_type_description
_atom_type_scat_dispersion_real
_atom_type_scat_dispersion_imag
_atom_type_scat_source
C C .0033 .0016 'International Tables Vol C Tables 4.2.6.8 and 6.1.1.4'
H H .0000 .0000 'International Tables Vol C Tables 4.2.6.8 and 6.1.1.4'
N N .0061 .0033 'International Tables Vol C Tables 4.2.6.8 and 6.1.1.4'
O O .0106 .0060 'International Tables Vol C Tables 4.2.6.8 and 6.1.1.4'
F F .0171 .0103 'International Tables Vol C Tables 4.2.6.8 and 6.1.1.4'
Pd Pd -.9988 1.0072 'International Tables Vol C Tables 4.2.6.8 and 6.1.1.4'

loop_
_geom_angle_atom_site_label_1
_geom_angle_atom_site_label_2
_geom_angle_atom_site_label_3
_geom_angle_site_symmetry_1
_geom_angle_site_symmetry_3
_geom_angle
_geom_angle_publ_flag
C108 Pd1 N1 . . 83.00(18) yes
C108 Pd1 O12 . . 94.32(17) yes
N1 Pd1 O12 . . 177.14(14) yes
C108 Pd1 O11 . . 175.70(19) yes
N1 Pd1 O11 . . 92.76(15) yes
O12 Pd1 O11 . . 89.90(13) yes
C108 Pd1 Pd2 . . 100.06(12) ?
N1 Pd1 Pd2 . . 93.59(11) ?
O12 Pd1 Pd2 . . 85.89(8) ?
O11 Pd1 Pd2 . . 79.39(8) ?
C208 Pd2 N2 . . 82.62(18) yes
C208 Pd2 O21 . . 94.42(17) yes
N2 Pd2 O21 . . 177.03(14) yes
C208 Pd2 O22 . . 173.12(16) yes
N2 Pd2 O22 . . 92.04(13) yes
O21 Pd2 O22 . . 90.93(13) yes
C208 Pd2 Pd1 . . 109.59(12) ?
N2 Pd2 Pd1 . . 99.79(10) ?
O21 Pd2 Pd1 . . 80.85(8) ?
O22 Pd2 Pd1 . . 75.52(8) ?
C208 Pd2 Pd2 . 2_757 89.85(12) ?
N2 Pd2 Pd2 . 2_757 83.24(10) ?
O21 Pd2 Pd2 . 2_757 97.12(8) ?
O22 Pd2 Pd2 . 2_757 85.19(8) ?
Pd1 Pd2 Pd2 . 2_757 160.532(15) ?
C210 O11 Pd1 . . 122.5(3) ?
C210 O21 Pd2 . . 123.5(3) ?
C110 O22 Pd2 . . 127.8(3) ?
C110 O12 Pd1 . . 120.2(3) ?
C202 N2 Pd2 . . 115.0(3) ?
C202 N2 H2A . . 108.5 ?
Pd2 N2 H2A . . 108.5 ?
C202 N2 H2B . . 108.5 ?
Pd2 N2 H2B . . 108.5 ?
H2A N2 H2B . . 107.5 ?
C102 N1 Pd1 . . 115.1(3) ?
C102 N1 H1A . . 108.5 ?
Pd1 N1 H1A . . 108.5 ?
C102 N1 H1B . . 108.5 ?
Pd1 N1 H1B . . 108.5 ?
H1A N1 H1B . . 107.5 ?
C107 C108 C103 . . 120.0(4) ?
C107 C108 Pd1 . . 124.6(4) ?
C103 C108 Pd1 . . 115.2(3) ?
C207 C208 C203 . . 118.3(4) ?
C207 C208 Pd2 . . 125.2(4) ?
C203 C208 Pd2 . . 116.5(3) ?
C207 C206 F2 . . 118.6(4) ?
C207 C206 C205 . . 123.7(5) ?
F2 C206 C205 . . 117.7(5) ?
C103 C104 C105 . . 121.2(5) ?
C103 C104 H104 . . 119.4 ?
C105 C104 H104 . . 119.4 ?
N2 C202 C203 . . 108.2(3) ?
N2 C202 C201 . . 109.8(4) ?
C203 C202 C201 . . 113.6(4) ?
N2 C202 H202 . . 108.4 ?
C203 C202 H202 . . 108.4 ?
C201 C202 H202 . . 108.4 ?
C202 C201 H20A . . 109.5 ?
C202 C201 H20B . . 109.5 ?
H20A C201 H20B . . 109.5 ?
C202 C201 H20C . . 109.5 ?
H20A C201 H20C . . 109.5 ?
H20B C201 H20C . . 109.5 ?
C206 C207 C208 . . 119.7(5) ?
C206 C207 H207 . . 120.2 ?
C208 C207 H207 . . 120.2 ?
O22 C110 O12 . . 125.2(4) ?
O22 C110 C109 . . 116.8(4) ?
O12 C110 C109 . . 118.0(4) ?
C110 C109 H10A . . 109.5 ?
C110 C109 H10B . . 109.5 ?
H10A C109 H10B . . 109.5 ?
C110 C109 H10C . . 109.5 ?
H10A C109 H10C . . 109.5 ?
H10B C109 H10C . . 109.5 ?
C210 C209 H20D . . 109.5 ?
C210 C209 H20E . . 109.5 ?
H20D C209 H20E . . 109.5 ?
C210 C209 H20F . . 109.5 ?
H20D C209 H20F . . 109.5 ?
H20E C209 H20F . . 109.5 ?
O11 C210 O21 . . 126.4(4) ?
O11 C210 C209 . . 116.8(4) ?
O21 C210 C209 . . 116.9(4) ?
C108 C107 C106 . . 118.5(5) ?
C108 C107 H107 . . 120.8 ?
C106 C107 H107 . . 120.8 ?
N1 C102 C103 . . 107.9(4) ?
N1 C102 C101 . . 110.7(4) ?
C103 C102 C101 . . 116.1(4) ?
N1 C102 H102 . . 107.2 ?
C103 C102 H102 . . 107.2 ?
C101 C102 H102 . . 107.2 ?
C104 C103 C108 . . 119.3(4) ?
C104 C103 C102 . . 123.0(4) ?
C108 C103 C102 . . 117.7(4) ?
C204 C203 C208 . . 120.2(5) ?
C204 C203 C202 . . 122.4(4) ?
C208 C203 C202 . . 117.5(4) ?
C102 C101 H10D . . 109.5 ?
C102 C101 H10E . . 109.5 ?
H10D C101 H10E . . 109.5 ?
C102 C101 H10F . . 109.5 ?
H10D C101 H10F . . 109.5 ?
H10E C101 H10F . . 109.5 ?
C106 C105 C104 . . 117.6(5) ?
C106 C105 H105 . . 121.2 ?
C104 C105 H105 . . 121.2 ?
C206 C205 C204 . . 117.2(5) ?
C206 C205 H205 . . 121.4 ?
C204 C205 H205 . . 121.4 ?
C105 C106 F1 . . 118.1(4) ?
C105 C106 C107 . . 123.4(5) ?
F1 C106 C107 . . 118.4(5) ?
C205 C204 C203 . . 121.0(5) ?
C205 C204 H204 . . 119.5 ?
C203 C204 H204 . . 119.5 ?
C2 C1 C2 2_656 . 119.7(9) ?
C2 C1 H1 2_656 . 120.2 ?
C2 C1 H1 . . 120.2 ?
C4 C3 C2 . . 119.6(6) ?
C4 C3 H3 . . 120.2 ?
C2 C3 H3 . . 120.2 ?
C1 C2 C3 . . 120.2(6) ?
C1 C2 H2 . . 119.9 ?
C3 C2 H2 . . 119.9 ?
C3 C4 C3 2_656 . 120.7(9) ?
C3 C4 H4 2_656 . 119.7 ?
C3 C4 H4 . . 119.7 ?

loop_
_geom_bond_atom_site_label_1
_geom_bond_atom_site_label_2
_geom_bond_site_symmetry_2
_geom_bond_distance
_geom_bond_publ_flag
Pd1 C108 . 1.965(5) yes
Pd1 N1 . 2.020(4) yes
Pd1 O12 . 2.065(3) yes
Pd1 O11 . 2.139(3) yes
Pd1 Pd2 . 2.8717(7) yes
Pd2 C208 . 1.944(4) yes
Pd2 N2 . 2.042(4) yes
Pd2 O21 . 2.072(3) yes
Pd2 O22 . 2.172(3) yes
Pd2 Pd2 2_757 3.1494(9) yes
O11 C210 . 1.259(5) yes
O21 C210 . 1.259(5) yes
O22 C110 . 1.265(5) yes
O12 C110 . 1.272(5) yes
F1 C106 . 1.373(6) ?
F2 C206 . 1.366(6) ?
N2 C202 . 1.495(6) ?
N2 H2A . 0.9500 ?
N2 H2B . 0.9500 ?
N1 C102 . 1.503(6) ?
N1 H1A . 0.9500 ?
N1 H1B . 0.9500 ?
C108 C107 . 1.378(7) ?
C108 C103 . 1.410(6) ?
C208 C207 . 1.405(7) ?
C208 C203 . 1.409(7) ?
C206 C207 . 1.362(7) ?
C206 C205 . 1.385(7) ?
C104 C103 . 1.391(6) ?
C104 C105 . 1.393(8) ?
C104 H104 . 0.9800 ?
C202 C203 . 1.509(6) ?
C202 C201 . 1.525(6) ?
C202 H202 . 0.9800 ?
C201 H20A . 0.9801 ?
C201 H20B . 0.9801 ?
C201 H20C . 0.9801 ?
C207 H207 . 0.9800 ?
C110 C109 . 1.501(7) ?
C109 H10A . 0.9801 ?
C109 H10B . 0.9801 ?
C109 H10C . 0.9801 ?
C209 C210 . 1.516(6) ?
C209 H20D . 0.9801 ?
C209 H20E . 0.9801 ?
C209 H20F . 0.9801 ?
C107 C106 . 1.392(7) ?
C107 H107 . 0.9800 ?
C102 C103 . 1.504(6) ?
C102 C101 . 1.523(7) ?
C102 H102 . 0.9800 ?
C203 C204 . 1.399(7) ?
C101 H10D . 0.9801 ?
C101 H10E . 0.9801 ?
C101 H10F . 0.9801 ?
C105 C106 . 1.366(8) ?
C105 H105 . 0.9800 ?
C205 C204 . 1.394(7) ?
C205 H205 . 0.9800 ?
C204 H204 . 0.9800 ?
C1 C2 2_656 1.379(8) ?
C1 C2 . 1.379(8) ?
C1 H1 . 0.9800 ?
C3 C4 . 1.372(8) ?
C3 C2 . 1.401(10) ?
C3 H3 . 0.9800 ?
C2 H2 . 0.9800 ?
C4 C3 2_656 1.372(8) ?
C4 H4 . 0.9800 ?

loop_
_geom_hbond_atom_site_label_D
_geom_hbond_atom_site_label_H
_geom_hbond_atom_site_label_A
_geom_hbond_site_symmetry_A
_geom_hbond_distance_DH
_geom_hbond_distance_HA
_geom_hbond_distance_DA
_geom_hbond_angle_DHA
N1 H1A O12 4_657 0.95 2.06 2.947(5) 155
N2 H2A O22 2_757 0.95 2.02 2.877(5) 149
